data_1540977
loop_
_publ_author_name
'Shiozaki, Y.'
'Takahashi, I.'
'Onodera, A.'
'Yoshida, M.'

_publ_section_title
;
 X-ray study of ferroelectric behaviour in the mixed crystals (N H4)2 S O4
 - R2 S O4 (R= K, Rb, Cs)
;
_journal_name_full Ferroelectrics
_journal_page_first 73
_journal_page_last 77
_journal_volume 96
_journal_year 1989
_chemical_formula_sum 'Cs0.32 H6.72 N1.68 O4 S'
_chemical_name_systematic '((N H4)1.68 Cs0.32) (S O4)'
_space_group_IT_number 62
_symmetry_space_group_name_Hall '-P 2c 2n'
_symmetry_space_group_name_H-M 'P n a m'
_cell_angle_alpha 90
_cell_angle_beta 90
_cell_angle_gamma 90
_cell_formula_units_Z 4
_cell_length_a 7.819
_cell_length_b 10.651
_cell_length_c 6.01
_cell_volume 500.514
_citation_journal_id_ASTM FEROA8
_cod_data_source_file Shiozaki_FEROA8_1989_1387.cif
_cod_data_source_block H6.72Cs0.32N1.68O4S1
_cod_original_cell_volume 500.5138
_cod_original_sg_symbol_Hall '-P 2ac 2n (-x,z,y)'
_cod_original_formula_sum 'H6.72 Cs0.32 N1.68 O4 S1'
_cod_database_code 1540977

loop_
_symmetry_equiv_pos_as_xyz
x,y,z
-x+1/2,y+1/2,-z
x+1/2,-y+1/2,-z+1/2
-x,-y,z+1/2
-x,-y,-z
x-1/2,-y-1/2,z
-x-1/2,y-1/2,z-1/2
x,y,-z-1/2

loop_
_atom_site_label
_atom_site_type_symbol
_atom_site_fract_x
_atom_site_fract_y
_atom_site_fract_z
_atom_site_occupancy
_atom_site_U_iso_or_equiv
O3 O-2 0.3222 0.3658 0.0503 1 0.0
Cs1 Cs+1 0.6865 0.4032 0.25 0.16 0.0
Cs2 Cs+1 0.9712 0.7041 0.25 0.16 0.0
O2 O-2 0.2729 0.555 0.25 1 0.0
S1 S+6 0.2436 0.4191 0.25 1 0.0
O1 O-2 0.0613 0.555 0.25 1 0.0
N2 N-3 0.9712 0.7041 0.25 0.84 0.0
N1 N-3 0.6865 0.4032 0.25 0.84 0.0
